data_1576999
loop_
_publ_author_name
'George, Malini'
'Knyazev, Daniil A.'
'Swiatek, Kamil'
'von K&#xf6;ller, Heinrich F'
'Werz, Daniel B.'

_publ_section_title
;
 Dimerisation of aryl-substituted bicyclobutanes (BCBs): revealing a new
 mode of 1,3-dipolar background reactivity.
;
_journal_issue 20
_journal_name_full 'Chemical science'
_journal_page_first 10159
_journal_page_last 10167
_journal_paper_doi 10.1039/d6sc01258b
_journal_volume 17
_journal_year 2026
_chemical_formula_moiety 'C23 H20 Br2 O4'
_chemical_formula_sum 'C23 H20 Br2 O4'
_chemical_formula_weight 520.21
_space_group_crystal_system monoclinic
_space_group_IT_number 14
_space_group_name_Hall '-P 2ybc'
_space_group_name_H-M_alt 'P 1 21/c 1'
_atom_sites_solution_hydrogens geom
_atom_sites_solution_primary direct
_audit_creation_method
;FinalCif V143 by Daniel Kratzert, Freiburg 2025, 
https://dkratzert.de/finalcif.html
;
_audit_update_record
;
2025-07-29 deposited with the CCDC.	2026-03-31 downloaded from the CCDC.
;
_cell_angle_alpha 90
_cell_angle_beta 106.600(14)
_cell_angle_gamma 90
_cell_formula_units_Z 4
_cell_length_a 20.433(5)
_cell_length_b 9.030(2)
_cell_length_c 11.857(3)
_cell_measurement_reflns_used 9618
_cell_measurement_temperature 100(2)
_cell_measurement_theta_max 30.5545
_cell_measurement_theta_min 2.484
_cell_volume 2096.6(9)
_computing_cell_refinement 'SAINT V8.41'
_computing_data_collection 'Bruker BIS 8.5.5.6/2024-10-24 and APEX6 2024.9-1'
_computing_data_reduction 'SAINT V8.41'
_computing_structure_refinement 'SHELXL-2019/2 (Sheldrick, 2019)'
_computing_structure_solution 'SHELXD (G. Sheldrick)'
_diffrn_ambient_environment N~2~
_diffrn_ambient_temperature 100(2)
_diffrn_detector CPAD
_diffrn_detector_area_resol_mean 7.41
_diffrn_detector_type 'Bruker PHOTON III'
_diffrn_measured_fraction_theta_full 0.996
_diffrn_measured_fraction_theta_max 0.997
_diffrn_measurement_device 'three-circle diffractometer'
_diffrn_measurement_device_type 'Bruker D8 VENTURE dual wavelength Mo/Cu'
_diffrn_measurement_method '\w and \f scans'
_diffrn_measurement_specimen_support 'MiTeGen micromount'
_diffrn_radiation_monochromator 'mirror optics'
_diffrn_radiation_probe x-ray
_diffrn_radiation_type MoK\a
_diffrn_radiation_wavelength 0.71073
_diffrn_reflns_av_R_equivalents 0.0657
_diffrn_reflns_av_unetI/netI 0.0181
_diffrn_reflns_Laue_measured_fraction_full 0.996
_diffrn_reflns_Laue_measured_fraction_max 0.997
_diffrn_reflns_limit_h_max 27
_diffrn_reflns_limit_h_min -27
_diffrn_reflns_limit_k_max 12
_diffrn_reflns_limit_k_min -12
_diffrn_reflns_limit_l_max 15
_diffrn_reflns_limit_l_min -15
_diffrn_reflns_number 258244
_diffrn_reflns_point_group_measured_fraction_full 0.996
_diffrn_reflns_point_group_measured_fraction_max 0.997
_diffrn_reflns_theta_full 25.242
_diffrn_reflns_theta_max 28.281
_diffrn_reflns_theta_min 1.792
_diffrn_source 'microfocus sealed X-ray tube'
_diffrn_source_current 1.4
_diffrn_source_type 'Incoatec I\ms'
_diffrn_source_voltage 50.0
_exptl_absorpt_coefficient_mu 3.894
_exptl_absorpt_correction_T_max 0.7461
_exptl_absorpt_correction_T_min 0.577
_exptl_absorpt_correction_type multi-scan
_exptl_absorpt_process_details
;SADABS-2016/2 - Bruker AXS area detector scaling and absorption correction: 
Krause, L., Herbst-Irmer, R., Sheldrick G.M. & Stalke D., J. Appl. Cryst. 48 
(2015) 3-10
;
_exptl_crystal_colour colourless
_exptl_crystal_density_diffrn 1.648
_exptl_crystal_description block
_exptl_crystal_F_000 1040
_exptl_crystal_recrystallization_method
'Crystals were obtained at room temperature by gas-phase diffusion of n-hexaneinto a solution of the compound dissolved in dichloromethane.'
_exptl_crystal_size_max 0.364
_exptl_crystal_size_mid 0.192
_exptl_crystal_size_min 0.156
_refine_diff_density_max 1.016
_refine_diff_density_min -1.388
_refine_diff_density_rms 0.085
_refine_ls_extinction_method none
_refine_ls_goodness_of_fit_ref 1.080
_refine_ls_hydrogen_treatment mixed
_refine_ls_matrix_type full
_refine_ls_number_parameters 323
_refine_ls_number_reflns 5185
_refine_ls_number_restraints 315
_refine_ls_restrained_S_all 1.051
_refine_ls_R_factor_all 0.0475
_refine_ls_R_factor_gt 0.0469
_refine_ls_shift/su_max 0.002
_refine_ls_shift/su_mean 0.000
_refine_ls_structure_factor_coef Fsqd
_refine_ls_weighting_details 'w=1/[\s^2^(Fo^2^)+9.5843P] where P=(Fo^2^+2Fc^2^)/3'
_refine_ls_weighting_scheme calc
_refine_ls_wR_factor_gt 0.1030
_refine_ls_wR_factor_ref 0.1033
_reflns_Friedel_coverage 0.000
_reflns_number_gt 5117
_reflns_number_total 5185
_reflns_threshold_expression 'I > 2\s(I)'
_cod_data_source_file d6sc01258b2.cif
_cod_data_source_block Werz_MG537
_cod_depositor_comments 'Adding full bibliography for 1576995--1576999.cif.'
_cod_original_cell_volume 2096.5(9)
_cod_original_sg_symbol_H-M 'P 21/c'
_cod_database_code 1576999
_shelx_shelxl_version_number 2019/3
_shelx_space_group_comment
;
The symmetry employed for this shelxl refinement is uniquely defined
by the following loop, which should always be used as a source of
symmetry information in preference to the above space-group names.
They are only intended as comments.
;
_shelx_estimated_absorpt_t_min 0.331
_shelx_estimated_absorpt_t_max 0.582
_olex2_diffrn_ambient_temperature_device 'Oxford Cryostream 800'

loop_
_space_group_symop_operation_xyz
'x, y, z'
'-x, y+1/2, -z+1/2'
'-x, -y, -z'
'x, -y-1/2, z-1/2'

loop_
_atom_site_label
_atom_site_type_symbol
_atom_site_fract_x
_atom_site_fract_y
_atom_site_fract_z
_atom_site_U_iso_or_equiv
_atom_site_adp_type
_atom_site_occupancy
_atom_site_site_symmetry_order
_atom_site_calc_flag
_atom_site_refinement_flags_posn
_atom_site_refinement_flags_adp
_atom_site_refinement_flags_occupancy
_atom_site_disorder_assembly
_atom_site_disorder_group
Br1 Br 1.02155(3) 0.05401(6) 0.22138(5) 0.03933(13) Uani 1 1 d . . . . .
Br2 Br 0.49808(3) -0.36411(6) 0.69184(5) 0.04490(14) Uani 1 1 d . . . . .
O1 O 0.78624(19) -0.1704(4) 0.7536(3) 0.0415(9) Uani 1 1 d . . . . .
O2 O 0.8165(2) 0.0420(4) 0.8499(3) 0.0406(9) Uani 1 1 d . . . . .
C1 C 0.7652(2) 0.0604(4) 0.6458(4) 0.0256(8) Uani 1 1 d . . . . .
C2 C 0.7677(2) -0.0208(5) 0.5314(4) 0.0271(9) Uani 1 1 d . . . . .
H2A H 0.779197 -0.127320 0.542545 0.033 Uiso 1 1 calc R U . . .
H2B H 0.726662 -0.005049 0.463866 0.033 Uiso 1 1 calc R U . . .
C3 C 0.8261(2) 0.0748(4) 0.5300(4) 0.0259(8) Uani 1 1 d . . . . .
C4 C 0.8238(2) 0.1566(5) 0.6284(4) 0.0290(9) Uani 1 1 d . . . . .
H4 H 0.848546 0.239164 0.668829 0.035 Uiso 1 1 calc R U . . .
C5 C 0.7899(2) -0.0374(5) 0.7532(4) 0.0296(9) Uani 1 1 d . . . . .
C6 C 0.8431(4) -0.0428(7) 0.9569(5) 0.0585(19) Uani 1 1 d . . . . .
H6A H 0.805275 -0.090484 0.978331 0.088 Uiso 1 1 calc R U . . .
H6B H 0.867490 0.023425 1.020577 0.088 Uiso 1 1 calc R U . . .
H6C H 0.874586 -0.118643 0.944232 0.088 Uiso 1 1 calc R U . . .
C7 C 0.8720(2) 0.0735(4) 0.4561(4) 0.0258(8) Uani 1 1 d . . . . .
C8 C 0.8619(2) -0.0287(5) 0.3641(4) 0.0278(8) Uani 1 1 d . . . . .
H8 H 0.824237 -0.094730 0.349429 0.033 Uiso 1 1 calc R U . . .
C9 C 0.9057(2) -0.0357(5) 0.2938(4) 0.0303(9) Uani 1 1 d . . . . .
H9 H 0.898510 -0.106278 0.231969 0.036 Uiso 1 1 calc R U . . .
C10 C 0.9603(2) 0.0622(5) 0.3153(4) 0.0285(9) Uani 1 1 d . . . . .
C11 C 0.9720(2) 0.1648(5) 0.4065(4) 0.0330(10) Uani 1 1 d . . . . .
H11 H 1.009863 0.230279 0.420897 0.040 Uiso 1 1 calc R U . . .
C12 C 0.9282(2) 0.1707(5) 0.4759(4) 0.0303(9) Uani 1 1 d . . . . .
H12 H 0.935962 0.241232 0.537776 0.036 Uiso 1 1 calc R U . . .
C13 C 0.6967(2) 0.1366(4) 0.6435(4) 0.0241(7) Uani 0.898(8) 1 d D U P A 1
C14 C 0.6697(3) 0.2485(5) 0.5406(4) 0.0244(11) Uani 0.898(8) 1 d D U P A 1
H14A H 0.704150 0.276563 0.500411 0.029 Uiso 0.898(8) 1 calc R U P A 1
H14B H 0.626499 0.217233 0.483035 0.029 Uiso 0.898(8) 1 calc R U P A 1
C15 C 0.6599(3) 0.3648(5) 0.6285(4) 0.0258(9) Uani 0.898(8) 1 d D U P A 1
H15 H 0.611212 0.369794 0.629733 0.031 Uiso 0.898(8) 1 calc R U P A 1
C16 C 0.7040(4) 0.2676(5) 0.7325(5) 0.0306(15) Uani 0.898(8) 1 d D U P A 1
H16A H 0.751450 0.303136 0.765454 0.037 Uiso 0.898(8) 1 calc R U P A 1
H16B H 0.682051 0.249037 0.795612 0.037 Uiso 0.898(8) 1 calc R U P A 1
C17 C 0.6886(4) 0.5170(6) 0.6217(5) 0.0278(10) Uani 0.898(8) 1 d D U P A 1
O3 O 0.7065(4) 0.5644(6) 0.5412(4) 0.0657(18) Uani 0.898(8) 1 d D U P A 1
O4 O 0.6934(3) 0.5951(5) 0.7185(4) 0.0311(10) Uani 0.898(8) 1 d D U P A 1
H4A H 0.710(4) 0.667(8) 0.715(3) 0.047 Uiso 0.898(8) 1 calc DR U P A 1
C13A C 0.6967(2) 0.1366(4) 0.6435(4) 0.0241(7) Uani 0.102(8) 1 d D U P A 2
C14A C 0.688(3) 0.262(3) 0.549(2) 0.024(4) Uani 0.102(8) 1 d D U P A 2
H14C H 0.716475 0.248304 0.494839 0.029 Uiso 0.102(8) 1 calc R U P A 2
H14D H 0.640271 0.284674 0.506125 0.029 Uiso 0.102(8) 1 calc R U P A 2
C15A C 0.7196(18) 0.370(2) 0.652(3) 0.027(3) Uani 0.102(8) 1 d D U P A 2
H15A H 0.770654 0.369295 0.675565 0.033 Uiso 0.102(8) 1 calc R U P A 2
C16A C 0.689(4) 0.264(3) 0.730(4) 0.026(4) Uani 0.102(8) 1 d D U P A 2
H16C H 0.718350 0.251559 0.811450 0.032 Uiso 0.102(8) 1 calc R U P A 2
H16D H 0.641246 0.286067 0.727321 0.032 Uiso 0.102(8) 1 calc R U P A 2
C17A C 0.691(4) 0.524(3) 0.642(3) 0.031(5) Uani 0.102(8) 1 d D U P A 2
O3A O 0.665(2) 0.586(3) 0.552(3) 0.035(6) Uani 0.102(8) 1 d D U P A 2
O4A O 0.683(3) 0.569(5) 0.744(3) 0.041(8) Uani 0.102(8) 1 d D U P A 2
H4AA H 0.66(3) 0.52(5) 0.76(3) 0.061 Uiso 0.102(8) 1 calc DR U P A 2
C18 C 0.6451(2) 0.0190(5) 0.6532(4) 0.0242(8) Uani 1 1 d . . . . .
C19 C 0.6014(2) -0.0471(5) 0.5540(4) 0.0267(8) Uani 1 1 d . . . . .
H19 H 0.601900 -0.014888 0.478008 0.032 Uiso 1 1 calc R U . . .
C20 C 0.5568(2) -0.1596(5) 0.5642(5) 0.0320(9) Uani 1 1 d . . . . .
H20 H 0.526712 -0.203098 0.495973 0.038 Uiso 1 1 calc R U . . .
C21 C 0.5571(2) -0.2070(5) 0.6751(4) 0.0293(9) Uani 1 1 d . . . . .
C22 C 0.6000(2) -0.1454(5) 0.7755(4) 0.0289(9) Uani 1 1 d . . . . .
H22 H 0.599818 -0.179796 0.851146 0.035 Uiso 1 1 calc R U . . .
C23 C 0.6434(2) -0.0323(4) 0.7637(4) 0.0271(8) Uani 1 1 d . . . . .
H23 H 0.672702 0.011581 0.832528 0.033 Uiso 1 1 calc R U . . .

loop_
_atom_site_aniso_label
_atom_site_aniso_U_11
_atom_site_aniso_U_22
_atom_site_aniso_U_33
_atom_site_aniso_U_23
_atom_site_aniso_U_13
_atom_site_aniso_U_12
Br1 0.0285(2) 0.0437(3) 0.0460(3) 0.0135(2) 0.0111(2) 0.0051(2)
Br2 0.0277(2) 0.0493(3) 0.0551(3) 0.0110(2) 0.0076(2) -0.0106(2)
O1 0.0416(19) 0.0169(15) 0.054(2) 0.0093(14) -0.0048(17) -0.0013(14)
O2 0.054(2) 0.0278(17) 0.0299(17) 0.0064(14) -0.0036(16) -0.0105(15)
C1 0.0274(19) 0.0130(16) 0.033(2) 0.0011(15) 0.0031(16) -0.0013(15)
C2 0.025(2) 0.0178(18) 0.038(2) -0.0023(17) 0.0083(18) 0.0007(15)
C3 0.0214(18) 0.0161(17) 0.036(2) 0.0008(16) 0.0009(16) -0.0006(15)
C4 0.029(2) 0.0177(18) 0.035(2) 0.0043(17) 0.0024(18) -0.0037(15)
C5 0.0231(19) 0.0213(19) 0.038(2) 0.0042(18) -0.0012(18) -0.0030(16)
C6 0.068(4) 0.050(3) 0.039(3) 0.018(3) -0.015(3) -0.021(3)
C7 0.0223(19) 0.0178(18) 0.033(2) 0.0009(16) 0.0009(16) 0.0004(15)
C8 0.0252(19) 0.0206(19) 0.034(2) -0.0031(17) 0.0034(17) -0.0018(15)
C9 0.027(2) 0.023(2) 0.038(2) -0.0014(18) 0.0036(18) 0.0005(17)
C10 0.0190(18) 0.028(2) 0.035(2) 0.0094(18) 0.0027(16) 0.0063(16)
C11 0.027(2) 0.0201(19) 0.047(3) 0.0040(18) 0.003(2) -0.0048(16)
C12 0.028(2) 0.0179(18) 0.041(2) 0.0001(17) 0.0034(18) -0.0021(16)
C13 0.034(2) 0.0149(15) 0.0235(17) -0.0002(13) 0.0076(16) 0.0020(14)
C14 0.033(3) 0.0185(18) 0.0231(18) 0.0033(15) 0.0092(19) 0.0042(18)
C15 0.033(2) 0.0185(17) 0.026(2) -0.0001(15) 0.0085(18) 0.0014(15)
C16 0.052(4) 0.0158(19) 0.025(2) 0.0012(15) 0.013(2) 0.001(2)
C17 0.034(2) 0.0210(19) 0.024(2) 0.0038(16) 0.001(2) 0.0023(18)
O3 0.115(5) 0.050(3) 0.037(2) -0.0049(19) 0.029(3) -0.041(3)
O4 0.039(2) 0.0162(17) 0.038(2) -0.0014(16) 0.0109(18) -0.0014(16)
C13A 0.034(2) 0.0149(15) 0.0235(17) -0.0002(13) 0.0076(16) 0.0020(14)
C14A 0.032(9) 0.016(5) 0.026(5) 0.001(4) 0.009(6) 0.002(6)
C15A 0.039(7) 0.016(4) 0.026(6) 0.001(5) 0.008(6) 0.000(5)
C16A 0.039(9) 0.015(5) 0.025(5) -0.001(4) 0.009(6) 0.001(7)
C17A 0.045(9) 0.015(5) 0.032(8) 0.002(5) 0.011(7) 0.001(7)
O3A 0.057(14) 0.011(10) 0.035(8) 0.004(7) 0.011(9) 0.000(9)
O4A 0.058(19) 0.028(14) 0.033(8) 0.000(9) 0.010(10) 0.014(14)
C18 0.028(2) 0.0188(18) 0.0262(19) 0.0003(15) 0.0078(16) 0.0068(15)
C19 0.0240(18) 0.028(2) 0.027(2) 0.0022(17) 0.0050(15) 0.0049(16)
C20 0.0192(18) 0.035(2) 0.039(2) 0.002(2) 0.0037(18) 0.0007(17)
C21 0.0197(18) 0.025(2) 0.044(2) 0.0028(18) 0.0093(17) -0.0002(16)
C22 0.031(2) 0.026(2) 0.033(2) 0.0049(17) 0.0130(17) 0.0070(17)
C23 0.032(2) 0.0202(18) 0.029(2) -0.0005(17) 0.0091(18) 0.0051(16)

loop_
_atom_type_symbol
_atom_type_description
_atom_type_scat_dispersion_real
_atom_type_scat_dispersion_imag
_atom_type_scat_source
C C 0.0033 0.0016 'International Tables Vol C Tables 4.2.6.8 and 6.1.1.4'
H H 0.0000 0.0000 'International Tables Vol C Tables 4.2.6.8 and 6.1.1.4'
O O 0.0106 0.0060 'International Tables Vol C Tables 4.2.6.8 and 6.1.1.4'
Br Br -0.2901 2.4595 'International Tables Vol C Tables 4.2.6.8 and 6.1.1.4'

loop_
_geom_angle_atom_site_label_1
_geom_angle_atom_site_label_2
_geom_angle_atom_site_label_3
_geom_angle
_geom_angle_site_symmetry_1
_geom_angle_site_symmetry_3
_geom_angle_publ_flag
C5 O2 C6 115.4(4) . . ?
C5 C1 C4 111.0(3) . . ?
C5 C1 C13A 110.8(4) . . ?
C4 C1 C13A 118.6(3) . . ?
C5 C1 C13 110.8(4) . . ?
C4 C1 C13 118.6(3) . . ?
C5 C1 C2 111.9(3) . . ?
C4 C1 C2 86.0(3) . . ?
C13A C1 C2 116.5(3) . . ?
C13 C1 C2 116.5(3) . . ?
C3 C2 C1 87.8(3) . . ?
C3 C2 H2A 114.0 . . ?
C1 C2 H2A 114.0 . . ?
C3 C2 H2B 114.0 . . ?
C1 C2 H2B 114.0 . . ?
H2A C2 H2B 111.2 . . ?
C4 C3 C7 133.7(4) . . ?
C4 C3 C2 94.6(4) . . ?
C7 C3 C2 131.6(4) . . ?
C3 C4 C1 91.5(3) . . ?
C3 C4 H4 134.2 . . ?
C1 C4 H4 134.2 . . ?
O1 C5 O2 123.1(4) . . ?
O1 C5 C1 125.4(4) . . ?
O2 C5 C1 111.5(4) . . ?
O2 C6 H6A 109.5 . . ?
O2 C6 H6B 109.5 . . ?
H6A C6 H6B 109.5 . . ?
O2 C6 H6C 109.5 . . ?
H6A C6 H6C 109.5 . . ?
H6B C6 H6C 109.5 . . ?
C8 C7 C12 118.2(4) . . ?
C8 C7 C3 119.9(4) . . ?
C12 C7 C3 121.9(4) . . ?
C9 C8 C7 121.5(4) . . ?
C9 C8 H8 119.3 . . ?
C7 C8 H8 119.3 . . ?
C10 C9 C8 118.8(4) . . ?
C10 C9 H9 120.6 . . ?
C8 C9 H9 120.6 . . ?
C9 C10 C11 121.2(4) . . ?
C9 C10 Br1 119.7(4) . . ?
C11 C10 Br1 119.1(3) . . ?
C12 C11 C10 119.6(4) . . ?
C12 C11 H11 120.2 . . ?
C10 C11 H11 120.2 . . ?
C11 C12 C7 120.9(4) . . ?
C11 C12 H12 119.6 . . ?
C7 C12 H12 119.6 . . ?
C18 C13 C1 109.2(3) . . ?
C18 C13 C14 114.4(4) . . ?
C1 C13 C14 114.6(4) . . ?
C18 C13 C16 114.3(4) . . ?
C1 C13 C16 114.3(4) . . ?
C14 C13 C16 89.0(3) . . ?
C15 C14 C13 89.9(3) . . ?
C15 C14 H14A 113.7 . . ?
C13 C14 H14A 113.7 . . ?
C15 C14 H14B 113.7 . . ?
C13 C14 H14B 113.7 . . ?
H14A C14 H14B 110.9 . . ?
C17 C15 C14 117.4(4) . . ?
C17 C15 C16 114.1(4) . . ?
C14 C15 C16 89.6(3) . . ?
C17 C15 H15 111.3 . . ?
C14 C15 H15 111.3 . . ?
C16 C15 H15 111.3 . . ?
C13 C16 C15 88.3(4) . . ?
C13 C16 H16A 113.9 . . ?
C15 C16 H16A 113.9 . . ?
C13 C16 H16B 113.9 . . ?
C15 C16 H16B 113.9 . . ?
H16A C16 H16B 111.1 . . ?
O3 C17 O4 122.5(6) . . ?
O3 C17 C15 125.6(5) . . ?
O4 C17 C15 111.9(5) . . ?
C17 O4 H4A 109.5 . . ?
C18 C13A C1 109.2(3) . . ?
C18 C13A C14A 128.5(19) . . ?
C1 C13A C14A 104(2) . . ?
C18 C13A C16A 105.1(19) . . ?
C1 C13A C16A 125(3) . . ?
C14A C13A C16A 85.5(15) . . ?
C15A C14A C13A 87.8(14) . . ?
C15A C14A H14C 114.0 . . ?
C13A C14A H14C 114.0 . . ?
C15A C14A H14D 114.0 . . ?
C13A C14A H14D 114.0 . . ?
H14C C14A H14D 111.2 . . ?
C17A C15A C14A 117(3) . . ?
C17A C15A C16A 113(3) . . ?
C14A C15A C16A 86.1(17) . . ?
C17A C15A H15A 112.6 . . ?
C14A C15A H15A 112.6 . . ?
C16A C15A H15A 112.6 . . ?
C13A C16A C15A 86.2(14) . . ?
C13A C16A H16C 114.3 . . ?
C15A C16A H16C 114.3 . . ?
C13A C16A H16D 114.3 . . ?
C15A C16A H16D 114.3 . . ?
H16C C16A H16D 111.4 . . ?
O3A C17A O4A 123(3) . . ?
O3A C17A C15A 124(2) . . ?
O4A C17A C15A 111(2) . . ?
C17A O4A H4AA 109.5 . . ?
C19 C18 C23 117.8(4) . . ?
C19 C18 C13A 121.8(4) . . ?
C23 C18 C13A 120.3(4) . . ?
C19 C18 C13 121.8(4) . . ?
C23 C18 C13 120.3(4) . . ?
C20 C19 C18 121.2(4) . . ?
C20 C19 H19 119.4 . . ?
C18 C19 H19 119.4 . . ?
C21 C20 C19 118.9(4) . . ?
C21 C20 H20 120.5 . . ?
C19 C20 H20 120.5 . . ?
C22 C21 C20 121.7(4) . . ?
C22 C21 Br2 118.3(3) . . ?
C20 C21 Br2 119.9(3) . . ?
C21 C22 C23 118.5(4) . . ?
C21 C22 H22 120.7 . . ?
C23 C22 H22 120.7 . . ?
C22 C23 C18 121.8(4) . . ?
C22 C23 H23 119.1 . . ?
C18 C23 H23 119.1 . . ?

loop_
_geom_bond_atom_site_label_1
_geom_bond_atom_site_label_2
_geom_bond_distance
_geom_bond_site_symmetry_2
_geom_bond_publ_flag
Br1 C10 1.900(5) . ?
Br2 C21 1.909(4) . ?
O1 C5 1.203(5) . ?
O2 C5 1.330(6) . ?
O2 C6 1.449(6) . ?
C1 C5 1.513(6) . ?
C1 C4 1.539(6) . ?
C1 C13A 1.554(6) . ?
C1 C13 1.554(6) . ?
C1 C2 1.555(6) . ?
C2 C3 1.478(6) . ?
C2 H2A 0.9900 . ?
C2 H2B 0.9900 . ?
C3 C4 1.393(7) . ?
C3 C7 1.455(6) . ?
C4 H4 0.9500 . ?
C6 H6A 0.9800 . ?
C6 H6B 0.9800 . ?
C6 H6C 0.9800 . ?
C7 C8 1.398(6) . ?
C7 C12 1.411(6) . ?
C8 C9 1.389(7) . ?
C8 H8 0.9500 . ?
C9 C10 1.388(6) . ?
C9 H9 0.9500 . ?
C10 C11 1.392(7) . ?
C11 C12 1.378(7) . ?
C11 H11 0.9500 . ?
C12 H12 0.9500 . ?
C13 C18 1.523(6) . ?
C13 C14 1.559(6) . ?
C13 C16 1.563(6) . ?
C14 C15 1.532(7) . ?
C14 H14A 0.9900 . ?
C14 H14B 0.9900 . ?
C15 C17 1.505(8) . ?
C15 C16 1.571(8) . ?
C15 H15 1.0000 . ?
C16 H16A 0.9900 . ?
C16 H16B 0.9900 . ?
C17 O3 1.195(8) . ?
C17 O4 1.326(6) . ?
O4 H4A 0.74(7) . ?
C13A C18 1.523(6) . ?
C13A C14A 1.567(19) . ?
C13A C16A 1.573(19) . ?
C14A C15A 1.54(2) . ?
C14A H14C 0.9900 . ?
C14A H14D 0.9900 . ?
C15A C17A 1.506(19) . ?
C15A C16A 1.58(2) . ?
C15A H15A 1.0000 . ?
C16A H16C 0.9900 . ?
C16A H16D 0.9900 . ?
C17A O3A 1.19(2) . ?
C17A O4A 1.327(19) . ?
O4A H4AA 0.74(7) . ?
C18 C19 1.393(6) . ?
C18 C23 1.401(6) . ?
C19 C20 1.392(6) . ?
C19 H19 0.9500 . ?
C20 C21 1.381(7) . ?
C20 H20 0.9500 . ?
C21 C22 1.378(6) . ?
C22 C23 1.385(6) . ?
C22 H22 0.9500 . ?
C23 H23 0.9500 . ?

loop_
_geom_torsion_atom_site_label_1
_geom_torsion_atom_site_label_2
_geom_torsion_atom_site_label_3
_geom_torsion_atom_site_label_4
_geom_torsion
_geom_torsion_site_symmetry_1
_geom_torsion_site_symmetry_2
_geom_torsion_site_symmetry_3
_geom_torsion_site_symmetry_4
_geom_torsion_publ_flag
C5 C1 C2 C3 -108.2(4) . . . . ?
C4 C1 C2 C3 2.8(3) . . . . ?
C13A C1 C2 C3 122.9(4) . . . . ?
C13 C1 C2 C3 122.9(4) . . . . ?
C1 C2 C3 C4 -3.1(3) . . . . ?
C1 C2 C3 C7 172.8(5) . . . . ?
C7 C3 C4 C1 -172.7(5) . . . . ?
C2 C3 C4 C1 3.1(3) . . . . ?
C5 C1 C4 C3 108.9(4) . . . . ?
C13A C1 C4 C3 -121.1(4) . . . . ?
C13 C1 C4 C3 -121.1(4) . . . . ?
C2 C1 C4 C3 -3.0(3) . . . . ?
C6 O2 C5 O1 1.7(8) . . . . ?
C6 O2 C5 C1 -178.5(5) . . . . ?
C4 C1 C5 O1 -122.4(5) . . . . ?
C13A C1 C5 O1 103.7(6) . . . . ?
C13 C1 C5 O1 103.7(6) . . . . ?
C2 C1 C5 O1 -28.2(7) . . . . ?
C4 C1 C5 O2 57.8(5) . . . . ?
C13A C1 C5 O2 -76.1(5) . . . . ?
C13 C1 C5 O2 -76.1(5) . . . . ?
C2 C1 C5 O2 152.0(4) . . . . ?
C4 C3 C7 C8 177.4(5) . . . . ?
C2 C3 C7 C8 2.9(7) . . . . ?
C4 C3 C7 C12 -1.1(7) . . . . ?
C2 C3 C7 C12 -175.5(4) . . . . ?
C12 C7 C8 C9 0.2(6) . . . . ?
C3 C7 C8 C9 -178.3(4) . . . . ?
C7 C8 C9 C10 -0.6(7) . . . . ?
C8 C9 C10 C11 0.8(6) . . . . ?
C8 C9 C10 Br1 179.5(3) . . . . ?
C9 C10 C11 C12 -0.8(7) . . . . ?
Br1 C10 C11 C12 -179.4(3) . . . . ?
C10 C11 C12 C7 0.4(7) . . . . ?
C8 C7 C12 C11 -0.2(6) . . . . ?
C3 C7 C12 C11 178.3(4) . . . . ?
C5 C1 C13 C18 -54.2(4) . . . . ?
C4 C1 C13 C18 175.8(4) . . . . ?
C2 C1 C13 C18 75.2(4) . . . . ?
C5 C1 C13 C14 175.9(4) . . . . ?
C4 C1 C13 C14 45.9(5) . . . . ?
C2 C1 C13 C14 -54.6(5) . . . . ?
C5 C1 C13 C16 75.2(4) . . . . ?
C4 C1 C13 C16 -54.8(5) . . . . ?
C2 C1 C13 C16 -155.3(4) . . . . ?
C18 C13 C14 C15 102.7(4) . . . . ?
C1 C13 C14 C15 -130.0(4) . . . . ?
C16 C13 C14 C15 -13.6(4) . . . . ?
C13 C14 C15 C17 130.7(5) . . . . ?
C13 C14 C15 C16 13.6(4) . . . . ?
C18 C13 C16 C15 -103.1(4) . . . . ?
C1 C13 C16 C15 130.0(4) . . . . ?
C14 C13 C16 C15 13.3(4) . . . . ?
C17 C15 C16 C13 -133.7(5) . . . . ?
C14 C15 C16 C13 -13.5(4) . . . . ?
C14 C15 C17 O3 15.3(11) . . . . ?
C16 C15 C17 O3 118.2(9) . . . . ?
C14 C15 C17 O4 -163.4(5) . . . . ?
C16 C15 C17 O4 -60.4(7) . . . . ?
C5 C1 C13A C18 -54.2(4) . . . . ?
C4 C1 C13A C18 175.8(4) . . . . ?
C2 C1 C13A C18 75.2(4) . . . . ?
C5 C1 C13A C14A 165.5(12) . . . . ?
C4 C1 C13A C14A 35.5(13) . . . . ?
C2 C1 C13A C14A -65.0(13) . . . . ?
C5 C1 C13A C16A 71.0(14) . . . . ?
C4 C1 C13A C16A -59.0(14) . . . . ?
C2 C1 C13A C16A -159.6(14) . . . . ?
C18 C13A C14A C15A 134.1(18) . . . . ?
C1 C13A C14A C15A -96(2) . . . . ?
C16A C13A C14A C15A 28(3) . . . . ?
C13A C14A C15A C17A -142(3) . . . . ?
C13A C14A C15A C16A -28(3) . . . . ?
C18 C13A C16A C15A -156(2) . . . . ?
C1 C13A C16A C15A 77(3) . . . . ?
C14A C13A C16A C15A -28(3) . . . . ?
C17A C15A C16A C13A 146(3) . . . . ?
C14A C15A C16A C13A 28(3) . . . . ?
C14A C15A C17A O3A -28(8) . . . . ?
C16A C15A C17A O3A -126(7) . . . . ?
C14A C15A C17A O4A 137(6) . . . . ?
C16A C15A C17A O4A 40(7) . . . . ?
C1 C13A C18 C19 -90.7(5) . . . . ?
C14A C13A C18 C19 37(2) . . . . ?
C16A C13A C18 C19 134(3) . . . . ?
C1 C13A C18 C23 85.4(5) . . . . ?
C14A C13A C18 C23 -146.8(19) . . . . ?
C16A C13A C18 C23 -50(3) . . . . ?
C1 C13 C18 C19 -90.7(5) . . . . ?
C14 C13 C18 C19 39.3(5) . . . . ?
C16 C13 C18 C19 139.9(5) . . . . ?
C1 C13 C18 C23 85.4(5) . . . . ?
C14 C13 C18 C23 -144.6(4) . . . . ?
C16 C13 C18 C23 -44.0(6) . . . . ?
C23 C18 C19 C20 0.6(6) . . . . ?
C13A C18 C19 C20 176.8(4) . . . . ?
C13 C18 C19 C20 176.8(4) . . . . ?
C18 C19 C20 C21 -0.9(6) . . . . ?
C19 C20 C21 C22 0.3(7) . . . . ?
C19 C20 C21 Br2 -178.6(3) . . . . ?
C20 C21 C22 C23 0.5(6) . . . . ?
Br2 C21 C22 C23 179.4(3) . . . . ?
C21 C22 C23 C18 -0.8(6) . . . . ?
C19 C18 C23 C22 0.2(6) . . . . ?
C13A C18 C23 C22 -176.0(4) . . . . ?
C13 C18 C23 C22 -176.0(4) . . . . ?
